data_4032890
loop_
_publ_author_name
'Mallick, Rajendra K.'
'Prabagar, B.'
'Sahoo, Akhila K.'

_publ_section_title
;
 Regioselective Synthesis of 2,4,5-Trisubstituted Oxazoles and Ketene
 Aminals via Hydroamidation and Iodo-Imidation of Ynamides.
;
_journal_issue 19
_journal_name_full 'The Journal of organic chemistry'
_journal_page_first 10583
_journal_page_last 10594
_journal_paper_doi 10.1021/acs.joc.7b02124
_journal_volume 82
_journal_year 2017
_chemical_formula_sum 'C24 H22 N2 O3 S'
_chemical_formula_weight 418.50
_chemical_name_systematic
; 
 ? 
;
_space_group_IT_number 14
_symmetry_cell_setting monoclinic
_symmetry_space_group_name_Hall '-P 2ybc'
_symmetry_space_group_name_H-M 'P 1 21/c 1'
_atom_sites_solution_hydrogens geom
_atom_sites_solution_primary direct
_atom_sites_solution_secondary difmap
_audit_creation_method SHELXL-97
_cell_angle_alpha 90.00
_cell_angle_beta 102.392(3)
_cell_angle_gamma 90.00
_cell_formula_units_Z 4
_cell_length_a 20.188(2)
_cell_length_b 9.8499(8)
_cell_length_c 10.9975(10)
_cell_measurement_reflns_used 7558
_cell_measurement_temperature 298(2)
_cell_measurement_theta_max 27.57
_cell_measurement_theta_min 2.31
_cell_volume 2135.9(3)
_computing_structure_refinement 'SHELXL-97 (Sheldrick, 1997)'
_computing_structure_solution 'SHELXS-97 (Sheldrick, 1990)'
_diffrn_ambient_temperature 298(2)
_diffrn_measured_fraction_theta_full 'ACTA 50'
_diffrn_measured_fraction_theta_max 0.942
_diffrn_measurement_device_type 'Bruker APEX-II CCD'
_diffrn_radiation_monochromator graphite
_diffrn_radiation_source 'fine-focus sealed tube'
_diffrn_radiation_type MoK\a
_diffrn_radiation_wavelength 0.71073
_diffrn_reflns_av_R_equivalents 0.0334
_diffrn_reflns_av_sigmaI/netI 0.0292
_diffrn_reflns_limit_h_max 26
_diffrn_reflns_limit_h_min -26
_diffrn_reflns_limit_k_max 12
_diffrn_reflns_limit_k_min -11
_diffrn_reflns_limit_l_max 13
_diffrn_reflns_limit_l_min -13
_diffrn_reflns_number 19598
_diffrn_reflns_theta_full 27.57
_diffrn_reflns_theta_max 27.57
_diffrn_reflns_theta_min 2.31
_exptl_absorpt_coefficient_mu 0.179
_exptl_absorpt_correction_T_max 1.000
_exptl_absorpt_correction_T_min 0.9053
_exptl_absorpt_correction_type empirical
_exptl_absorpt_process_details sadabs
_exptl_crystal_colour colorless
_exptl_crystal_density_diffrn 1.301
_exptl_crystal_density_method 'not measured'
_exptl_crystal_description block
_exptl_crystal_F_000 880
_exptl_crystal_size_max 0.2
_exptl_crystal_size_mid 0.1
_exptl_crystal_size_min 0.09
_refine_diff_density_max 0.296
_refine_diff_density_min -0.327
_refine_diff_density_rms 0.042
_refine_ls_extinction_method none
_refine_ls_goodness_of_fit_ref 1.055
_refine_ls_hydrogen_treatment mixed
_refine_ls_matrix_type full
_refine_ls_number_parameters 273
_refine_ls_number_reflns 4647
_refine_ls_number_restraints 0
_refine_ls_restrained_S_all 1.055
_refine_ls_R_factor_all 0.0623
_refine_ls_R_factor_gt 0.0448
_refine_ls_shift/su_max 0.001
_refine_ls_shift/su_mean 0.006
_refine_ls_structure_factor_coef Fsqd
_refine_ls_weighting_details 'calc w=1/[\s^2^(Fo^2^)+(0.0505P)^2^+1.0714P] where P=(Fo^2^+2Fc^2^)/3'
_refine_ls_weighting_scheme calc
_refine_ls_wR_factor_gt 0.1133
_refine_ls_wR_factor_ref 0.1218
_reflns_number_gt 3672
_reflns_number_total 4647
_reflns_threshold_expression >2sigma(I)
_cod_data_source_file jo7b02124_si_002.cif
_cod_data_source_block rajjjj_compound_2a
_cod_depositor_comments
;
The following automatic conversions were performed:

'_symmetry_cell_setting' value 'Monoclinic' changed to 'monoclinic'
according to
/home/data/users/saulius/crontab/automatic-downloads/rss-feeds/ACS/lib/dictionaries/cif_core.dic
dictionary named 'cif_core.dic' version 2.4.2 from 2011-04-26.

Automatic conversion script
Id: cif_fix_values 4973 2017-02-22 13:04:09Z antanas 

 Adding full bibliography for 4032890--4032892.cif.
;
_cod_original_sg_symbol_H-M 'P 21/c'
_cod_database_code 4032890

loop_
_symmetry_equiv_pos_as_xyz
'x, y, z'
'-x, y+1/2, -z+1/2'
'-x, -y, -z'
'x, -y-1/2, z-1/2'

loop_
_atom_site_label
_atom_site_type_symbol
_atom_site_fract_x
_atom_site_fract_y
_atom_site_fract_z
_atom_site_U_iso_or_equiv
_atom_site_adp_type
_atom_site_occupancy
_atom_site_symmetry_multiplicity
_atom_site_calc_flag
_atom_site_refinement_flags
S1 S 0.68258(2) 0.66887(5) 0.25721(4) 0.03703(14) Uani 1 1 d .
O3 O 0.75155(7) 0.22805(12) 0.30320(13) 0.0417(3) Uani 1 1 d .
N1 N 0.74185(7) 0.58540(14) 0.35672(14) 0.0338(3) Uani 1 1 d .
N2 N 0.70087(8) 0.36659(16) 0.41323(15) 0.0404(4) Uani 1 1 d .
O2 O 0.67716(8) 0.60272(15) 0.14025(12) 0.0508(4) Uani 1 1 d .
C6 C 0.81681(9) 0.36852(18) 0.19381(17) 0.0358(4) Uani 1 1 d .
C7 C 0.60500(9) 0.65008(18) 0.30338(17) 0.0352(4) Uani 1 1 d .
O1 O 0.70102(8) 0.80893(14) 0.26998(16) 0.0563(4) Uani 1 1 d .
C9 C 0.73947(8) 0.44169(18) 0.34684(16) 0.0325(4) Uani 1 1 d .
C10 C 0.77112(9) 0.35821(17) 0.27954(17) 0.0347(4) Uani 1 1 d .
C11 C 0.83348(9) 0.62933(17) 0.54210(17) 0.0358(4) Uani 1 1 d .
C12 C 0.75904(9) 0.6389(2) 0.48580(18) 0.0422(4) Uani 1 1 d .
H12A H 0.7341 0.5882 0.5369 0.051 Uiso 1 1 calc R
H12B H 0.7450 0.7331 0.4855 0.051 Uiso 1 1 calc R
C13 C 0.83565(11) 0.4924(2) 0.1518(2) 0.0456(5) Uani 1 1 d .
H13 H 0.8193 0.5724 0.1793 0.055 Uiso 1 1 calc R
C14 C 0.55977(10) 0.5498(2) 0.2506(2) 0.0494(5) Uani 1 1 d .
H14 H 0.5707 0.4908 0.1918 0.059 Uiso 1 1 calc R
C15 C 0.70990(10) 0.2425(2) 0.38426(19) 0.0424(5) Uani 1 1 d .
C16 C 0.58918(10) 0.7356(2) 0.39274(19) 0.0440(5) Uani 1 1 d .
H16 H 0.6197 0.8020 0.4297 0.053 Uiso 1 1 calc R
C17 C 0.84144(11) 0.2507(2) 0.1498(2) 0.0488(5) Uani 1 1 d .
H17 H 0.8294 0.1667 0.1772 0.059 Uiso 1 1 calc R
C18 C 0.88178(10) 0.6396(2) 0.4706(2) 0.0454(5) Uani 1 1 d .
H18 H 0.8682 0.6476 0.3845 0.055 Uiso 1 1 calc R
C19 C 0.52741(11) 0.7210(3) 0.4264(2) 0.0539(6) Uani 1 1 d .
H19 H 0.5167 0.7784 0.4865 0.065 Uiso 1 1 calc R
C20 C 0.85496(11) 0.6176(2) 0.6702(2) 0.0484(5) Uani 1 1 d .
H20 H 0.8233 0.6098 0.7199 0.058 Uiso 1 1 calc R
C21 C 0.87841(12) 0.4978(2) 0.0696(2) 0.0568(6) Uani 1 1 d .
H21 H 0.8914 0.5814 0.0432 0.068 Uiso 1 1 calc R
C22 C 0.95014(11) 0.6382(2) 0.5258(3) 0.0589(6) Uani 1 1 d .
H22 H 0.9822 0.6443 0.4767 0.071 Uiso 1 1 calc R
C23 C 0.97084(12) 0.6277(3) 0.6520(3) 0.0682(7) Uani 1 1 d .
H23 H 1.0168 0.6275 0.6888 0.082 Uiso 1 1 calc R
C24 C 0.90211(12) 0.3796(3) 0.0261(2) 0.0595(6) Uani 1 1 d .
H24 H 0.9306 0.3835 -0.0300 0.071 Uiso 1 1 calc R
C25 C 0.48116(11) 0.6232(3) 0.3729(2) 0.0550(6) Uani 1 1 d .
C26 C 0.49876(11) 0.5379(3) 0.2856(2) 0.0591(6) Uani 1 1 d .
H26 H 0.4685 0.4706 0.2495 0.071 Uiso 1 1 calc R
C27 C 0.92351(13) 0.6176(3) 0.7239(2) 0.0649(7) Uani 1 1 d .
H27 H 0.9376 0.6106 0.8099 0.078 Uiso 1 1 calc R
C28 C 0.88330(12) 0.2565(2) 0.0663(2) 0.0580(6) Uani 1 1 d .
H28 H 0.8989 0.1766 0.0371 0.070 Uiso 1 1 calc R
C29 C 0.68141(13) 0.1162(2) 0.4255(2) 0.0607(6) Uani 1 1 d .
H29A H 0.6394 0.1364 0.4492 0.091 Uiso 1 1 calc R
H29B H 0.7129 0.0789 0.4955 0.091 Uiso 1 1 calc R
H29C H 0.6735 0.0516 0.3586 0.091 Uiso 1 1 calc R
C30 C 0.41316(12) 0.6112(4) 0.4089(3) 0.0825(9) Uani 1 1 d .
H30A H 0.4190 0.6239 0.4971 0.124 Uiso 1 1 calc R
H30B H 0.3944 0.5229 0.3865 0.124 Uiso 1 1 calc R
H30C H 0.3829 0.6793 0.3660 0.124 Uiso 1 1 calc R

loop_
_atom_site_aniso_label
_atom_site_aniso_U_11
_atom_site_aniso_U_22
_atom_site_aniso_U_33
_atom_site_aniso_U_23
_atom_site_aniso_U_13
_atom_site_aniso_U_12
S1 0.0435(3) 0.0313(2) 0.0399(3) 0.00359(18) 0.0170(2) 0.00673(18)
O3 0.0456(8) 0.0295(7) 0.0497(8) 0.0025(6) 0.0095(6) -0.0007(5)
N1 0.0330(8) 0.0317(8) 0.0375(8) -0.0057(6) 0.0096(6) 0.0024(6)
N2 0.0377(8) 0.0436(9) 0.0410(9) 0.0060(7) 0.0106(7) -0.0018(7)
O2 0.0638(9) 0.0579(9) 0.0337(7) 0.0046(6) 0.0172(7) 0.0198(7)
C6 0.0326(9) 0.0317(9) 0.0426(10) -0.0040(8) 0.0068(8) 0.0029(7)
C7 0.0351(9) 0.0363(10) 0.0340(9) 0.0016(7) 0.0070(7) 0.0069(7)
O1 0.0645(10) 0.0302(7) 0.0826(11) 0.0078(7) 0.0344(9) 0.0026(6)
C9 0.0312(9) 0.0328(9) 0.0332(9) 0.0023(7) 0.0065(7) 0.0005(7)
C10 0.0339(9) 0.0279(9) 0.0410(10) 0.0014(7) 0.0053(8) 0.0007(7)
C11 0.0357(9) 0.0273(9) 0.0446(10) -0.0062(7) 0.0093(8) -0.0009(7)
C12 0.0364(10) 0.0496(11) 0.0421(10) -0.0127(9) 0.0122(8) -0.0001(8)
C13 0.0520(12) 0.0351(10) 0.0551(12) -0.0018(9) 0.0234(10) 0.0049(8)
C14 0.0460(12) 0.0505(12) 0.0499(12) -0.0119(9) 0.0063(9) 0.0014(9)
C15 0.0412(11) 0.0414(11) 0.0429(11) 0.0079(8) 0.0050(9) -0.0026(8)
C16 0.0423(11) 0.0459(11) 0.0442(11) -0.0073(9) 0.0100(9) 0.0040(8)
C17 0.0450(11) 0.0343(10) 0.0696(14) -0.0077(9) 0.0180(10) 0.0043(8)
C18 0.0400(11) 0.0484(12) 0.0496(12) -0.0019(9) 0.0135(9) -0.0025(8)
C19 0.0480(12) 0.0711(15) 0.0456(12) -0.0051(11) 0.0165(10) 0.0122(11)
C20 0.0516(12) 0.0486(12) 0.0456(11) -0.0040(9) 0.0114(10) 0.0015(9)
C21 0.0631(14) 0.0483(12) 0.0677(15) 0.0048(11) 0.0334(12) 0.0026(10)
C22 0.0392(12) 0.0627(15) 0.0777(17) -0.0078(12) 0.0188(11) -0.0025(10)
C23 0.0386(12) 0.0751(17) 0.0830(19) -0.0124(14) -0.0043(12) 0.0053(11)
C24 0.0545(13) 0.0678(15) 0.0641(15) -0.0078(12) 0.0304(12) 0.0062(11)
C25 0.0373(11) 0.0752(16) 0.0527(13) 0.0124(11) 0.0099(10) 0.0067(10)
C26 0.0405(12) 0.0665(15) 0.0669(15) -0.0083(12) 0.0042(11) -0.0079(10)
C27 0.0612(15) 0.0752(17) 0.0507(13) -0.0058(12) -0.0050(11) 0.0087(13)
C28 0.0526(13) 0.0492(13) 0.0776(16) -0.0181(11) 0.0258(12) 0.0080(10)
C29 0.0682(15) 0.0513(13) 0.0618(14) 0.0145(11) 0.0119(12) -0.0136(11)
C30 0.0439(14) 0.125(3) 0.084(2) 0.0179(18) 0.0242(13) 0.0048(15)

loop_
_atom_type_symbol
_atom_type_description
_atom_type_scat_dispersion_real
_atom_type_scat_dispersion_imag
_atom_type_scat_source
C C 0.0033 0.0016 'International Tables Vol C Tables 4.2.6.8 and 6.1.1.4'
H H 0.0000 0.0000 'International Tables Vol C Tables 4.2.6.8 and 6.1.1.4'
N N 0.0061 0.0033 'International Tables Vol C Tables 4.2.6.8 and 6.1.1.4'
O O 0.0106 0.0060 'International Tables Vol C Tables 4.2.6.8 and 6.1.1.4'
S S 0.1246 0.1234 'International Tables Vol C Tables 4.2.6.8 and 6.1.1.4'

loop_
_geom_angle_atom_site_label_1
_geom_angle_atom_site_label_2
_geom_angle_atom_site_label_3
_geom_angle
O2 S1 O1 119.89(9)
O2 S1 N1 105.91(8)
O1 S1 N1 106.17(9)
O2 S1 C7 108.19(9)
O1 S1 C7 107.65(9)
N1 S1 C7 108.61(8)
C15 O3 C10 105.59(14)
C9 N1 C12 115.10(15)
C9 N1 S1 115.89(12)
C12 N1 S1 116.33(12)
C15 N2 C9 104.51(16)
C13 C6 C17 118.32(18)
C13 C6 C10 122.28(16)
C17 C6 C10 119.38(17)
C16 C7 C14 120.02(18)
C16 C7 S1 119.83(15)
C14 C7 S1 120.16(15)
C10 C9 N2 110.32(16)
C10 C9 N1 129.40(16)
N2 C9 N1 120.27(15)
C9 C10 O3 105.83(15)
C9 C10 C6 138.55(16)
O3 C10 C6 115.62(15)
C18 C11 C20 118.65(18)
C18 C11 C12 121.81(17)
C20 C11 C12 119.44(17)
N1 C12 C11 112.37(14)
C21 C13 C6 120.52(18)
C26 C14 C7 119.6(2)
N2 C15 O3 113.74(16)
N2 C15 C29 129.6(2)
O3 C15 C29 116.69(18)
C19 C16 C7 119.10(19)
C28 C17 C6 121.0(2)
C11 C18 C22 120.5(2)
C16 C19 C25 121.6(2)
C27 C20 C11 120.0(2)
C13 C21 C24 120.4(2)
C23 C22 C18 120.4(2)
C22 C23 C27 119.6(2)
C28 C24 C21 119.5(2)
C26 C25 C19 118.0(2)
C26 C25 C30 121.3(2)
C19 C25 C30 120.7(2)
C14 C26 C25 121.6(2)
C23 C27 C20 120.7(2)
C24 C28 C17 120.26(19)

loop_
_geom_bond_atom_site_label_1
_geom_bond_atom_site_label_2
_geom_bond_distance
S1 O2 1.4251(14)
S1 O1 1.4279(15)
S1 N1 1.6563(15)
S1 C7 1.7567(18)
O3 C15 1.358(2)
O3 C10 1.383(2)
N1 C9 1.420(2)
N1 C12 1.484(2)
N2 C15 1.286(2)
N2 C9 1.390(2)
C6 C13 1.386(3)
C6 C17 1.390(3)
C6 C10 1.457(3)
C7 C16 1.383(3)
C7 C14 1.385(3)
C9 C10 1.355(2)
C11 C18 1.382(3)
C11 C20 1.387(3)
C11 C12 1.500(3)
C13 C21 1.379(3)
C14 C26 1.372(3)
C15 C29 1.481(3)
C16 C19 1.382(3)
C17 C28 1.376(3)
C18 C22 1.384(3)
C19 C25 1.382(3)
C20 C27 1.383(3)
C21 C24 1.382(3)
C22 C23 1.364(4)
C23 C27 1.369(4)
C24 C28 1.372(3)
C25 C26 1.379(3)
C25 C30 1.513(3)
